data_4332899
loop_
_publ_author_name
'Noro, Shin-ichiro'
'Kitaura, Ryo'
'Kitagawa, Susumu'
'Akutagawa, Tomoyuki'
'Nakamura, Takayoshi'

_publ_section_title
;
 Functionalities of One-Dimensional Dynamic Ultramicropores in Nickel(II)
 Coordination Polymers
;
_journal_issue 22
_journal_name_full 'Inorganic Chemistry'
_journal_page_first 8990
_journal_page_last 8997
_journal_paper_doi 10.1021/ic061052d
_journal_volume 45
_journal_year 2006
_chemical_formula_moiety 'C44 H32 N20 Ni2 S4 '
_chemical_formula_sum 'C44 H32 N20 Ni2 S4'
_chemical_formula_weight 1086.51
_space_group_IT_number 68
_symmetry_cell_setting orthorhombic
_symmetry_Int_Tables_number 68
_symmetry_space_group_name_Hall '-C 2a 2ac'
_symmetry_space_group_name_H-M 'C c c a :2'
_cell_angle_alpha 90.0000
_cell_angle_beta 90.0000
_cell_angle_gamma 90.0000
_cell_formula_units_Z 8
_cell_length_a 17.9172(17)
_cell_length_b 31.246(3)
_cell_length_c 19.332(2)
_cell_measurement_reflns_used 67810
_cell_measurement_temperature 273.1
_cell_measurement_theta_max 30.5
_cell_measurement_theta_min 3.1
_cell_volume 10822.8(18)
_computing_cell_refinement PROCESS-AUTO
_computing_data_collection PROCESS-AUTO
_computing_data_reduction CrystalStructure
_computing_publication_material 'CrystalStructure 3.7.0'
_computing_structure_refinement CRYSTALS
_diffrn_detector_area_resol_mean 10.00
_diffrn_measured_fraction_theta_full 0.999
_diffrn_measured_fraction_theta_max 0.999
_diffrn_measurement_device_type 'Rigaku RAXIS-RAPID'
_diffrn_measurement_method \w
_diffrn_radiation_type 'Mo K\a'
_diffrn_radiation_wavelength 0.71075
_diffrn_reflns_av_R_equivalents 0.058
_diffrn_reflns_limit_h_max 25
_diffrn_reflns_limit_h_min -25
_diffrn_reflns_limit_k_max 44
_diffrn_reflns_limit_k_min -44
_diffrn_reflns_limit_l_max 27
_diffrn_reflns_limit_l_min -27
_diffrn_reflns_number 112431
_diffrn_reflns_theta_full 30.51
_diffrn_reflns_theta_max 30.51
_exptl_absorpt_coefficient_mu 0.901
_exptl_absorpt_correction_T_max 0.835
_exptl_absorpt_correction_T_min 0.696
_exptl_absorpt_correction_type multi-scan
_exptl_absorpt_process_details
;
    Higashi, T. (1995). Program for Absorption Correction.
    Rigaku Corporation, Tokyo, Japan.
;
_exptl_crystal_colour red
_exptl_crystal_density_diffrn 1.334
_exptl_crystal_density_method 'not measured'
_exptl_crystal_description prism
_exptl_crystal_F_000 4448.00
_exptl_crystal_size_max 0.36
_exptl_crystal_size_mid 0.20
_exptl_crystal_size_min 0.20
_refine_diff_density_max 0.91
_refine_diff_density_min -0.32
_refine_ls_extinction_method none
_refine_ls_goodness_of_fit_ref 0.998
_refine_ls_hydrogen_treatment refall
_refine_ls_number_parameters 333
_refine_ls_number_reflns 3829
_refine_ls_R_factor_gt 0.0409
_refine_ls_shift/su_max 0.0000
_refine_ls_structure_factor_coef Fsqd
_refine_ls_weighting_details
;
    Chebychev polynomial with 3 parameters (Carruthers & Watkin, 1979)
    8246.2800    11357.8000    3058.8000
;
_refine_ls_weighting_scheme calc
_refine_ls_wR_factor_ref 0.0569
_reflns_number_gt 3793
_reflns_number_total 8266
_reflns_threshold_expression F^2^>2.0\s(F^2^)
_cod_data_source_file ic061052dsup3.cif
_cod_data_source_block '_060403test'
_cod_original_cell_volume 10822.9(20)
_cod_original_sg_symbol_Hall '-C 2b 2bc'
_cod_original_sg_symbol_H-M 'C c c a'
_cod_original_formula_sum 'C44 H32 N20 Ni2 S4 '
_cod_database_code 4332899

loop_
_symmetry_equiv_pos_site_id
_symmetry_equiv_pos_as_xyz
1 +X,+Y,+Z
2 1/2-X,+Y,1/2+Z
3 +X,-Y,1/2+Z
4 1/2-X,-Y,+Z
5 -X,-Y,-Z
6 1/2+X,-Y,1/2-Z
7 -X,+Y,1/2-Z
8 1/2+X,+Y,-Z
9 1/2+X,1/2+Y,+Z
10 -X,1/2+Y,1/2+Z
11 1/2+X,1/2-Y,1/2+Z
12 -X,1/2-Y,+Z
13 1/2-X,1/2-Y,-Z
14 +X,1/2-Y,1/2-Z
15 1/2-X,1/2+Y,1/2-Z
16 +X,1/2+Y,-Z

loop_
_atom_site_label
_atom_site_type_symbol
_atom_site_fract_x
_atom_site_fract_y
_atom_site_fract_z
_atom_site_U_iso_or_equiv
_atom_site_adp_type
_atom_site_occupancy
_atom_site_symmetry_multiplicity
_atom_site_calc_flag
_atom_site_refinement_flags
Ni(1) Ni 0.0000 0.2500 1.02376(3) 0.03360(13) Uani 1.00 2 d S
Ni(2) Ni 0.2500 0.0000 0.52369(2) 0.02896(12) Uani 1.00 2 d S
S(1) S 0.21199(6) 0.32308(4) 0.94591(6) 0.0839(4) Uani 1.00 1 d .
S(2) S 0.47706(6) 0.07648(4) 0.49623(9) 0.1128(5) Uani 1.00 1 d .
N(1) N 0.04618(13) 0.20944(8) 0.94743(12) 0.0374(7) Uani 1.00 1 d .
N(2) N 0.19837(13) 0.03688(8) 0.60295(11) 0.0348(6) Uani 1.00 1 d .
N(3) N 0.14082(16) 0.12575(10) 0.80241(13) 0.0568(9) Uani 1.00 1 d .
N(4) N 0.10061(14) 0.11199(10) 0.75770(13) 0.0543(8) Uani 1.00 1 d .
N(5) N -0.04521(16) 0.29028(8) 1.10143(12) 0.0451(8) Uani 1.00 1 d .
N(6) N 0.30520(14) -0.03579(8) 0.44498(12) 0.0404(7) Uani 1.00 1 d .
N(7) N -0.12917(19) 0.36285(11) 1.26917(18) 0.0711(11) Uani 1.00 1 d .
N(8) N 0.39448(19) -0.10264(11) 0.27290(17) 0.0686(11) Uani 1.00 1 d .
N(9) N 0.09765(16) 0.28569(8) 1.02233(13) 0.0457(7) Uani 1.00 1 d .
N(10) N 0.33810(14) 0.04159(8) 0.52181(12) 0.0412(7) Uani 1.00 1 d .
C(1) C 0.11688(18) 0.19719(11) 0.95090(16) 0.0486(9) Uani 1.00 1 d .
C(2) C 0.14858(19) 0.16946(12) 0.90364(17) 0.0593(11) Uani 1.00 1 d .
C(3) C 0.10553(18) 0.15407(11) 0.85098(16) 0.0463(9) Uani 1.00 1 d .
C(4) C 0.03137(17) 0.16581(10) 0.84691(13) 0.0412(8) Uani 1.00 1 d .
C(5) C 0.00440(18) 0.19364(9) 0.89603(12) 0.0393(7) Uani 1.00 1 d .
C(6) C 0.24117(18) 0.05722(11) 0.64903(14) 0.0499(9) Uani 1.00 1 d .
C(7) C 0.21245(18) 0.08160(12) 0.70188(16) 0.0533(10) Uani 1.00 1 d .
C(8) C 0.13624(18) 0.08566(11) 0.70719(16) 0.0432(9) Uani 1.00 1 d .
C(9) C 0.09218(18) 0.06542(12) 0.65987(17) 0.0548(10) Uani 1.00 1 d .
C(10) C 0.12552(17) 0.04097(11) 0.60873(16) 0.0457(9) Uani 1.00 1 d .
C(11) C -0.0270(2) 0.33117(11) 1.10511(19) 0.0559(11) Uani 1.00 1 d .
C(12) C -0.0535(2) 0.35795(12) 1.1575(2) 0.0665(12) Uani 1.00 1 d .
C(13) C -0.0996(2) 0.34092(13) 1.20678(18) 0.0597(12) Uani 1.00 1 d .
C(14) C -0.1208(2) 0.30004(13) 1.2016(2) 0.0842(15) Uani 1.00 1 d .
C(15) C -0.0922(2) 0.27540(12) 1.14866(18) 0.0744(13) Uani 1.00 1 d .
C(16) C 0.30405(18) -0.07828(10) 0.44620(16) 0.0468(9) Uani 1.00 1 d .
C(17) C 0.3335(2) -0.10283(11) 0.3926(2) 0.0586(11) Uani 1.00 1 d .
C(18) C 0.36445(19) -0.08200(13) 0.33666(18) 0.0570(11) Uani 1.00 1 d .
C(19) C 0.3686(2) -0.03856(13) 0.33602(18) 0.0635(12) Uani 1.00 1 d .
C(20) C 0.3382(2) -0.01665(12) 0.39132(16) 0.0554(10) Uani 1.00 1 d .
C(21) C 0.1455(2) 0.30119(11) 0.99136(17) 0.0458(10) Uani 1.00 1 d .
C(22) C 0.3954(2) 0.05641(10) 0.51123(16) 0.0436(9) Uani 1.00 1 d .
H(1) H 0.1471 0.2082 0.9872 0.058 Uiso 1.00 1 c R
H(2) H 0.1994 0.1612 0.9078 0.071 Uiso 1.00 1 c R
H(3) H 0.0000 0.1552 0.8112 0.049 Uiso 1.00 1 c R
H(4) H -0.0465 0.2020 0.8933 0.047 Uiso 1.00 1 c R
H(5) H 0.2939 0.0548 0.6451 0.060 Uiso 1.00 1 c R
H(6) H 0.2445 0.0954 0.7340 0.064 Uiso 1.00 1 c R
H(7) H 0.0394 0.0680 0.6621 0.066 Uiso 1.00 1 c R
H(8) H 0.0944 0.0266 0.5765 0.055 Uiso 1.00 1 c R
H(9) H 0.0055 0.3428 1.0712 0.067 Uiso 1.00 1 c R
H(10) H -0.0401 0.3874 1.1586 0.080 Uiso 1.00 1 c R
H(11) H -0.1549 0.2881 1.2339 0.101 Uiso 1.00 1 c R
H(12) H -0.1071 0.2463 1.1460 0.089 Uiso 1.00 1 c R
H(13) H 0.2820 -0.0924 0.4847 0.056 Uiso 1.00 1 c R
H(14) H 0.3325 -0.1332 0.3948 0.070 Uiso 1.00 1 c R
H(15) H 0.3917 -0.0237 0.2988 0.076 Uiso 1.00 1 c R
H(16) H 0.3409 0.0137 0.3911 0.067 Uiso 1.00 1 c R

loop_
_atom_site_aniso_label
_atom_site_aniso_U_11
_atom_site_aniso_U_22
_atom_site_aniso_U_33
_atom_site_aniso_U_12
_atom_site_aniso_U_13
_atom_site_aniso_U_23
Ni(1) 0.0507(3) 0.0302(2) 0.0199(2) 0.0145(2) 0.0000 0.0000
Ni(2) 0.0369(2) 0.0297(2) 0.0203(2) 0.0083(2) 0.0000 0.0000
S(1) 0.0652(6) 0.1017(9) 0.0848(7) -0.0183(6) -0.0023(5) 0.0101(6)
S(2) 0.0742(8) 0.0940(9) 0.1702(14) -0.0295(6) 0.0539(8) -0.0305(9)
N(1) 0.0436(15) 0.0414(14) 0.0271(12) 0.0127(12) -0.0030(11) -0.0052(10)
N(2) 0.0374(15) 0.0389(14) 0.0281(12) 0.0101(11) -0.0027(10) -0.0068(10)
N(3) 0.0499(18) 0.075(2) 0.0457(16) 0.0207(15) -0.0090(13) -0.0383(15)
N(4) 0.0386(15) 0.076(2) 0.0479(16) 0.0181(14) -0.0040(13) -0.0393(15)
N(5) 0.0690(19) 0.0388(15) 0.0276(13) 0.0187(14) 0.0026(13) -0.0050(11)
N(6) 0.0492(16) 0.0418(15) 0.0304(13) 0.0091(12) 0.0030(11) -0.0084(11)
N(7) 0.065(2) 0.065(2) 0.083(2) 0.015(2) 0.0070(18) -0.0202(19)
N(8) 0.058(2) 0.070(2) 0.078(2) 0.0096(18) 0.0018(17) -0.0131(19)
N(9) 0.0573(17) 0.0421(14) 0.0377(14) 0.0130(13) -0.0082(14) -0.0045(13)
N(10) 0.0459(15) 0.0399(13) 0.0380(13) 0.0045(11) 0.0035(13) -0.0006(12)
C(1) 0.049(2) 0.055(2) 0.0418(17) 0.0174(16) -0.0122(14) -0.0210(15)
C(2) 0.0423(19) 0.080(2) 0.056(2) 0.0261(18) -0.0113(16) -0.0338(19)
C(3) 0.0424(18) 0.056(2) 0.0405(17) 0.0168(15) -0.0030(14) -0.0221(15)
C(4) 0.0413(17) 0.0530(19) 0.0294(15) 0.0084(15) -0.0018(12) -0.0154(13)
C(5) 0.0386(16) 0.0503(17) 0.0291(13) 0.0113(15) -0.0017(13) -0.0086(12)
C(6) 0.0339(18) 0.073(2) 0.0422(16) 0.0086(16) -0.0017(14) -0.0243(16)
C(7) 0.0385(19) 0.074(2) 0.0470(19) 0.0088(17) -0.0090(14) -0.0323(17)
C(8) 0.0376(18) 0.0514(19) 0.0406(17) 0.0120(15) -0.0022(13) -0.0200(14)
C(9) 0.0327(17) 0.077(2) 0.055(2) 0.0109(17) -0.0018(15) -0.0321(18)
C(10) 0.0333(18) 0.061(2) 0.0424(17) 0.0119(15) -0.0080(13) -0.0228(15)
C(11) 0.057(2) 0.048(2) 0.063(2) 0.0095(17) 0.0071(17) -0.0168(17)
C(12) 0.060(2) 0.054(2) 0.086(2) 0.0087(19) -0.007(2) -0.039(2)
C(13) 0.057(2) 0.081(3) 0.0414(19) 0.024(2) -0.0005(17) -0.0291(19)
C(14) 0.134(4) 0.071(3) 0.047(2) 0.015(2) 0.040(2) -0.013(2)
C(15) 0.130(3) 0.052(2) 0.0405(19) 0.011(2) 0.037(2) -0.0033(16)
C(16) 0.052(2) 0.0421(18) 0.0468(18) 0.0076(15) 0.0033(15) -0.0118(14)
C(17) 0.053(2) 0.050(2) 0.073(2) 0.0119(18) -0.0051(19) -0.0293(18)
C(18) 0.042(2) 0.087(3) 0.0418(19) 0.012(2) 0.0006(15) -0.031(2)
C(19) 0.074(2) 0.077(2) 0.0391(19) 0.011(2) 0.0162(18) -0.0154(19)
C(20) 0.075(2) 0.058(2) 0.0335(16) 0.0086(19) 0.0144(17) -0.0047(15)
C(21) 0.052(2) 0.0441(19) 0.0411(19) 0.0090(16) -0.0150(16) -0.0067(14)
C(22) 0.053(2) 0.0359(17) 0.0421(18) 0.0023(15) 0.0098(15) -0.0036(13)

loop_
_atom_type_symbol
_atom_type_description
_atom_type_scat_dispersion_real
_atom_type_scat_dispersion_imag
_atom_type_scat_source
C C 0.003 0.002
;
International Tables for Crystallography
(1992, Vol. C, Tables 4.2.6.8 and 6.1.1.4)
;
H H 0.000 0.000
;
International Tables for Crystallography
(1992, Vol. C, Table 6.1.1.4)
;
N N 0.006 0.003
;
International Tables for Crystallography
(1992, Vol. C, Tables 4.2.6.8 and 6.1.1.4)
;
Ni Ni 0.339 1.112
;
International Tables for Crystallography
(1992, Vol. C, Tables 4.2.6.8 and 6.1.1.4)
;
S S 0.125 0.123
;
International Tables for Crystallography
(1992, Vol. C, Tables 4.2.6.8 and 6.1.1.4)
;

loop_
_geom_angle_atom_site_label_1
_geom_angle_atom_site_label_2
_geom_angle_atom_site_label_3
_geom_angle
_geom_angle_site_symmetry_1
_geom_angle_site_symmetry_3
N(1) Ni(1) N(1) 91.45(9) . 55512
N(1) Ni(1) N(5) 179.14(9) . .
N(1) Ni(1) N(5) 89.36(9) . 55512
N(1) Ni(1) N(9) 89.02(10) . .
N(1) Ni(1) N(9) 89.92(10) . 55512
N(1) Ni(1) N(5) 89.36(9) 55512 .
N(1) Ni(1) N(5) 179.14(9) 55512 55512
N(1) Ni(1) N(9) 89.92(10) 55512 .
N(1) Ni(1) N(9) 89.02(10) 55512 55512
N(5) Ni(1) N(5) 89.82(9) . 55512
N(5) Ni(1) N(9) 90.72(10) . .
N(5) Ni(1) N(9) 90.36(10) . 55512
N(5) Ni(1) N(9) 90.36(10) 55512 .
N(5) Ni(1) N(9) 90.72(10) 55512 55512
N(9) Ni(1) N(9) 178.47(11) . 55512
N(2) Ni(2) N(2) 87.92(8) . 55504
N(2) Ni(2) N(6) 178.03(9) . .
N(2) Ni(2) N(6) 91.61(9) . 55504
N(2) Ni(2) N(10) 90.24(9) . .
N(2) Ni(2) N(10) 91.22(9) . 55504
N(2) Ni(2) N(6) 91.61(9) 55504 .
N(2) Ni(2) N(6) 178.03(9) 55504 55504
N(2) Ni(2) N(10) 91.22(9) 55504 .
N(2) Ni(2) N(10) 90.24(9) 55504 55504
N(6) Ni(2) N(6) 88.91(9) . 55504
N(6) Ni(2) N(10) 87.85(10) . .
N(6) Ni(2) N(10) 90.69(10) . 55504
N(6) Ni(2) N(10) 90.69(10) 55504 .
N(6) Ni(2) N(10) 87.85(10) 55504 55504
N(10) Ni(2) N(10) 177.96(10) . 55504
Ni(1) N(1) C(1) 120.8(2) . .
Ni(1) N(1) C(5) 121.4(2) . .
C(1) N(1) C(5) 117.8(2) . .
Ni(2) N(2) C(6) 119.2(2) . .
Ni(2) N(2) C(10) 123.0(2) . .
C(6) N(2) C(10) 117.8(2) . .
N(4) N(3) C(3) 115.2(2) . .
N(3) N(4) C(8) 115.4(2) . .
Ni(1) N(5) C(11) 121.2(2) . .
Ni(1) N(5) C(15) 121.5(2) . .
C(11) N(5) C(15) 117.3(2) . .
Ni(2) N(6) C(16) 120.3(2) . .
Ni(2) N(6) C(20) 121.7(2) . .
C(16) N(6) C(20) 117.9(2) . .
N(8) N(7) C(13) 110.4(3) 45609 .
N(7) N(8) C(18) 108.7(3) 54409 .
Ni(1) N(9) C(21) 149.3(2) . .
Ni(2) N(10) C(22) 162.3(2) . .
N(1) C(1) C(2) 122.7(2) . .
C(1) C(2) C(3) 118.8(3) . .
N(3) C(3) C(2) 117.1(2) . .
N(3) C(3) C(4) 123.4(2) . .
C(2) C(3) C(4) 119.5(3) . .
C(3) C(4) C(5) 117.8(2) . .
N(1) C(5) C(4) 123.3(2) . .
N(2) C(6) C(7) 123.0(2) . .
C(6) C(7) C(8) 118.6(3) . .
N(4) C(8) C(7) 123.2(2) . .
N(4) C(8) C(9) 117.9(2) . .
C(7) C(8) C(9) 118.8(3) . .
C(8) C(9) C(10) 119.0(2) . .
N(2) C(10) C(9) 122.8(2) . .
N(5) C(11) C(12) 122.4(3) . .
C(11) C(12) C(13) 118.5(3) . .
N(7) C(13) C(12) 127.0(3) . .
N(7) C(13) C(14) 113.7(3) . .
C(12) C(13) C(14) 119.4(3) . .
C(13) C(14) C(15) 119.0(3) . .
N(5) C(15) C(14) 123.4(3) . .
N(6) C(16) C(17) 122.1(2) . .
C(16) C(17) C(18) 118.4(3) . .
N(8) C(18) C(17) 126.1(3) . .
N(8) C(18) C(19) 113.9(3) . .
C(17) C(18) C(19) 120.0(3) . .
C(18) C(19) C(20) 117.8(3) . .
N(6) C(20) C(19) 123.6(3) . .
S(1) C(21) N(9) 178.7(3) . .
S(2) C(22) N(10) 178.9(3) . .
N(1) C(1) H(1) 118.6 . .
C(2) C(1) H(1) 118.7 . .
C(1) C(2) H(2) 120.5 . .
C(3) C(2) H(2) 120.6 . .
C(3) C(4) H(3) 121.2 . .
C(5) C(4) H(3) 121.0 . .
N(1) C(5) H(4) 118.5 . .
C(4) C(5) H(4) 118.2 . .
N(2) C(6) H(5) 118.7 . .
C(7) C(6) H(5) 118.4 . .
C(6) C(7) H(6) 120.7 . .
C(8) C(7) H(6) 120.7 . .
C(8) C(9) H(7) 120.5 . .
C(10) C(9) H(7) 120.5 . .
N(2) C(10) H(8) 118.8 . .
C(9) C(10) H(8) 118.4 . .
N(5) C(11) H(9) 119.0 . .
C(12) C(11) H(9) 118.6 . .
C(11) C(12) H(10) 120.7 . .
C(13) C(12) H(10) 120.8 . .
C(13) C(14) H(11) 120.6 . .
C(15) C(14) H(11) 120.4 . .
N(5) C(15) H(12) 118.4 . .
C(14) C(15) H(12) 118.2 . .
N(6) C(16) H(13) 119.0 . .
C(17) C(16) H(13) 118.9 . .
C(16) C(17) H(14) 120.6 . .
C(18) C(17) H(14) 121.0 . .
C(18) C(19) H(15) 121.2 . .
C(20) C(19) H(15) 121.1 . .
N(6) C(20) H(16) 118.3 . .
C(19) C(20) H(16) 118.1 . .

loop_
_geom_bond_atom_site_label_1
_geom_bond_atom_site_label_2
_geom_bond_distance
_geom_bond_site_symmetry_2
Ni(1) N(1) 2.114(2) .
Ni(1) N(1) 2.114(2) 55512
Ni(1) N(5) 2.120(2) .
Ni(1) N(5) 2.120(2) 55512
Ni(1) N(9) 2.075(2) .
Ni(1) N(9) 2.075(2) 55512
Ni(2) N(2) 2.129(2) .
Ni(2) N(2) 2.129(2) 55504
Ni(2) N(6) 2.132(2) .
Ni(2) N(6) 2.132(2) 55504
Ni(2) N(10) 2.045(2) .
Ni(2) N(10) 2.045(2) 55504
S(1) C(21) 1.631(3) .
S(2) C(22) 1.618(3) .
N(1) C(1) 1.325(4) .
N(1) C(5) 1.338(3) .
N(2) C(6) 1.336(3) .
N(2) C(10) 1.316(3) .
N(3) N(4) 1.205(3) .
N(3) C(3) 1.437(4) .
N(4) C(8) 1.428(4) .
N(5) C(11) 1.320(4) .
N(5) C(15) 1.327(4) .
N(6) C(16) 1.328(4) .
N(6) C(20) 1.335(4) .
N(7) N(8) 1.161(4) 45609
N(7) C(13) 1.485(5) .
N(8) C(18) 1.492(4) .
N(9) C(21) 1.152(4) .
N(10) C(22) 1.145(4) .
C(1) C(2) 1.381(4) .
C(2) C(3) 1.365(4) .
C(3) C(4) 1.381(4) .
C(4) C(5) 1.375(3) .
C(6) C(7) 1.374(4) .
C(7) C(8) 1.375(4) .
C(8) C(9) 1.364(4) .
C(9) C(10) 1.385(4) .
C(11) C(12) 1.396(5) .
C(12) C(13) 1.370(5) .
C(13) C(14) 1.336(6) .
C(14) C(15) 1.379(5) .
C(16) C(17) 1.393(4) .
C(17) C(18) 1.378(5) .
C(18) C(19) 1.359(6) .
C(19) C(20) 1.382(5) .
C(1) H(1) 0.950 .
C(2) H(2) 0.950 .
C(4) H(3) 0.950 .
C(5) H(4) 0.950 .
C(6) H(5) 0.950 .
C(7) H(6) 0.950 .
C(9) H(7) 0.950 .
C(10) H(8) 0.950 .
C(11) H(9) 0.950 .
C(12) H(10) 0.950 .
C(14) H(11) 0.950 .
C(15) H(12) 0.950 .
C(16) H(13) 0.950 .
C(17) H(14) 0.950 .
C(19) H(15) 0.950 .
C(20) H(16) 0.950 .
